data_7112581
loop_
_publ_author_name
'Saiai, Aroonchai'
'Bielig, Harald'
'Velder, Janna'
'Neud\"orfl, J\"org-Martin'
'Menning, Maureen'
'Kufer, Thomas A.'
'Schmalz, Hans-G\"unther'

_publ_section_title
;
 Hydrophenalene--Cr(CO)3 complexes as anti-inflammatory agents based on
 specific inhibition of NOD2 signalling: a SAR study
;
_journal_issue 11
_journal_name_full MedChemComm
_journal_page_first 1377
_journal_paper_doi 10.1039/c2md20221b
_journal_volume 3
_journal_year 2012
_chemical_formula_moiety 'C30 H31 Cr F3 O5'
_chemical_formula_sum 'C30 H31 Cr F3 O5'
_chemical_formula_weight 580.55
_chemical_name_systematic
;
?
;
_space_group_IT_number 43
_symmetry_cell_setting orthorhombic
_symmetry_space_group_name_Hall 'F 2 -2d'
_symmetry_space_group_name_H-M 'F d d 2'
_atom_sites_solution_hydrogens geom
_atom_sites_solution_primary direct
_atom_sites_solution_secondary difmap
_audit_creation_method SHELXL-97
_cell_angle_alpha 90.00
_cell_angle_beta 90.00
_cell_angle_gamma 90.00
_cell_formula_units_Z 16
_cell_length_a 32.4358(19)
_cell_length_b 34.600(2)
_cell_length_c 9.8268(5)
_cell_measurement_reflns_used 10633
_cell_measurement_temperature 100(2)
_cell_measurement_theta_max 27.00
_cell_measurement_theta_min 1.72
_cell_volume 11028.4(11)
_computing_cell_refinement 'Nonius DENZO (Otwinowski, Minor 1997)'
_computing_data_collection 'Nonius COLLECT'
_computing_data_reduction 'Nonius DENZO (Otwinowski, Minor 1997)'
_computing_molecular_graphics 'SCHAKAL99 (E. Keller 1999)'
_computing_publication_material 'PLATON (A. L. Spek 1980-2004)'
_computing_structure_refinement 'SHELXL-97 (Sheldrick, 1997)'
_computing_structure_solution 'SHELXS-97 (Sheldrick, 1997)'
_diffrn_ambient_temperature 100(2)
_diffrn_measured_fraction_theta_full 0.989
_diffrn_measured_fraction_theta_max 0.989
_diffrn_measurement_device_type 'Nonius KappaCCD'
_diffrn_measurement_method Phi/Omega-Scans
_diffrn_radiation_monochromator graphite
_diffrn_radiation_source 'fine-focus sealed tube'
_diffrn_radiation_type MoK\a
_diffrn_radiation_wavelength 0.71073
_diffrn_reflns_av_R_equivalents 0.0370
_diffrn_reflns_av_sigmaI/netI 0.0539
_diffrn_reflns_limit_h_max 33
_diffrn_reflns_limit_h_min -40
_diffrn_reflns_limit_k_max 43
_diffrn_reflns_limit_k_min -44
_diffrn_reflns_limit_l_max 9
_diffrn_reflns_limit_l_min -12
_diffrn_reflns_number 10633
_diffrn_reflns_theta_full 27.00
_diffrn_reflns_theta_max 27.00
_diffrn_reflns_theta_min 1.72
_exptl_absorpt_coefficient_mu 0.473
_exptl_absorpt_correction_type none
_exptl_crystal_colour yellow
_exptl_crystal_density_diffrn 1.399
_exptl_crystal_density_method 'not measured'
_exptl_crystal_description prism
_exptl_crystal_F_000 4832
_exptl_crystal_size_max .2
_exptl_crystal_size_mid .1
_exptl_crystal_size_min .03
_refine_diff_density_max 0.468
_refine_diff_density_min -0.387
_refine_diff_density_rms 0.059
_refine_ls_abs_structure_details 'Flack H D (1983), Acta Cryst. A39, 876-881'
_refine_ls_abs_structure_Flack -0.001(19)
_refine_ls_extinction_method none
_refine_ls_goodness_of_fit_ref 1.039
_refine_ls_hydrogen_treatment constr
_refine_ls_matrix_type full
_refine_ls_number_parameters 355
_refine_ls_number_reflns 4737
_refine_ls_number_restraints 1
_refine_ls_restrained_S_all 1.039
_refine_ls_R_factor_all 0.0545
_refine_ls_R_factor_gt 0.0385
_refine_ls_shift/su_max 0.000
_refine_ls_shift/su_mean 0.000
_refine_ls_structure_factor_coef Fsqd
_refine_ls_weighting_details 'calc w=1/[\s^2^(Fo^2^)+(0.0348P)^2^+12.3533P] where P=(Fo^2^+2Fc^2^)/3'
_refine_ls_weighting_scheme calc
_refine_ls_wR_factor_gt 0.0781
_refine_ls_wR_factor_ref 0.0836
_reflns_number_gt 3933
_reflns_number_total 4737
_reflns_threshold_expression >2sigma(I)
_cod_data_source_file c2md20221b.txt
_cod_data_source_block asch166
_cod_original_sg_symbol_H-M Fdd2
_cod_database_code 7112581

loop_
_symmetry_equiv_pos_as_xyz
'x, y, z'
'-x, -y, z'
'-x+1/4, y+1/4, z+1/4'
'x+3/4, -y+3/4, z+1/4'
'x, y+1/2, z+1/2'
'-x, -y+1/2, z+1/2'
'-x+1/4, y+3/4, z+3/4'
'x+3/4, -y+5/4, z+3/4'
'x+1/2, y, z+1/2'
'-x+1/2, -y, z+1/2'
'-x+3/4, y+1/4, z+3/4'
'x+5/4, -y+3/4, z+3/4'
'x+1/2, y+1/2, z'
'-x+1/2, -y+1/2, z'
'-x+3/4, y+3/4, z+1/4'
'x+5/4, -y+5/4, z+1/4'

loop_
_atom_site_label
_atom_site_type_symbol
_atom_site_fract_x
_atom_site_fract_y
_atom_site_fract_z
_atom_site_U_iso_or_equiv
_atom_site_adp_type
_atom_site_occupancy
_atom_site_symmetry_multiplicity
_atom_site_calc_flag
_atom_site_refinement_flags
Cr1 Cr 0.055939(15) 0.175964(12) 0.49883(5) 0.01956(12) Uani 1 1 d .
F1 F 0.23498(11) 0.16731(7) 0.0823(3) 0.0887(10) Uani 1 1 d .
F2 F 0.23883(10) 0.18956(7) 0.2766(3) 0.0853(10) Uani 1 1 d .
F3 F 0.18119(7) 0.18515(7) 0.1803(5) 0.1224(16) Uani 1 1 d .
O1 O 0.13773(7) 0.21571(6) 0.5337(3) 0.0338(6) Uani 1 1 d .
O2 O 0.01355(7) 0.24291(6) 0.3665(2) 0.0305(6) Uani 1 1 d .
O3 O 0.08163(7) 0.15913(6) 0.2124(2) 0.0295(5) Uani 1 1 d .
O4 O 0.08832(7) 0.17231(6) 0.8187(2) 0.0255(5) Uani 1 1 d .
O5 O 0.10257(6) 0.08627(5) 0.4329(2) 0.0240(5) Uani 1 1 d .
C1 C 0.10533(10) 0.20099(8) 0.5198(3) 0.0240(7) Uani 1 1 d .
C2 C 0.03068(10) 0.21769(9) 0.4210(3) 0.0240(7) Uani 1 1 d .
C3 C 0.07205(10) 0.16423(8) 0.3251(4) 0.0228(7) Uani 1 1 d .
C4 C 0.06057(9) 0.16081(8) 0.7231(3) 0.0210(7) Uani 1 1 d .
C5 C 0.08516(10) 0.21044(9) 0.8722(4) 0.0299(8) Uani 1 1 d .
H5A H 0.0854 0.2291 0.7973 0.045 Uiso 1 1 calc R
H5B H 0.1085 0.2155 0.9328 0.045 Uiso 1 1 calc R
H5C H 0.0594 0.2130 0.9234 0.045 Uiso 1 1 calc R
C6 C 0.07230(10) 0.12868(8) 0.6452(3) 0.0210(7) Uani 1 1 d .
H6 H 0.0984 0.1170 0.6611 0.025 Uiso 1 1 calc R
C7 C 0.04643(9) 0.11347(8) 0.5443(3) 0.0202(7) Uani 1 1 d .
C8 C 0.00709(9) 0.13085(8) 0.5184(3) 0.0198(7) Uani 1 1 d .
C9 C -0.00451(9) 0.16339(8) 0.5964(3) 0.0193(7) Uani 1 1 d .
C10 C 0.02261(9) 0.17868(8) 0.6984(3) 0.0205(7) Uani 1 1 d .
H10 H 0.0148 0.2009 0.7490 0.025 Uiso 1 1 calc R
C11 C -0.04680(10) 0.18207(8) 0.5832(3) 0.0220(7) Uani 1 1 d .
H11 H -0.0429 0.2107 0.5802 0.026 Uiso 1 1 calc R
C12 C -0.06858(10) 0.16975(8) 0.4527(3) 0.0244(7) Uani 1 1 d .
H12A H -0.0564 0.1838 0.3747 0.029 Uiso 1 1 calc R
H12B H -0.0981 0.1770 0.4585 0.029 Uiso 1 1 calc R
C13 C -0.06508(10) 0.12624(9) 0.4279(3) 0.0263(8) Uani 1 1 d .
H13A H -0.0757 0.1120 0.5079 0.032 Uiso 1 1 calc R
H13B H -0.0818 0.1189 0.3477 0.032 Uiso 1 1 calc R
C14 C -0.02032(9) 0.11578(8) 0.4038(3) 0.0229(7) Uani 1 1 d .
H14 H -0.0117 0.1297 0.3193 0.027 Uiso 1 1 calc R
C15 C -0.01180(10) 0.07300(8) 0.3790(4) 0.0272(8) Uani 1 1 d .
H15A H -0.0287 0.0637 0.3017 0.033 Uiso 1 1 calc R
H15B H -0.0194 0.0579 0.4607 0.033 Uiso 1 1 calc R
C16 C 0.03405(10) 0.06714(9) 0.3473(3) 0.0259(8) Uani 1 1 d .
H16A H 0.0421 0.0840 0.2702 0.031 Uiso 1 1 calc R
H16B H 0.0388 0.0400 0.3200 0.031 Uiso 1 1 calc R
C17 C 0.06080(9) 0.07674(8) 0.4714(3) 0.0224(7) Uani 1 1 d .
C18 C 0.12514(10) 0.05810(8) 0.3586(4) 0.0257(7) Uani 1 1 d .
H18A H 0.1110 0.0522 0.2718 0.031 Uiso 1 1 calc R
H18B H 0.1275 0.0339 0.4120 0.031 Uiso 1 1 calc R
C19 C 0.16737(10) 0.07474(9) 0.3314(3) 0.0244(7) Uani 1 1 d .
C20 C 0.17172(10) 0.11257(9) 0.2831(3) 0.0253(8) Uani 1 1 d .
H20 H 0.1480 0.1281 0.2684 0.030 Uiso 1 1 calc R
C21 C 0.21061(10) 0.12747(8) 0.2566(4) 0.0259(7) Uani 1 1 d .
C22 C 0.21503(11) 0.16705(10) 0.2005(4) 0.0366(9) Uani 1 1 d .
C23 C 0.24575(10) 0.10541(9) 0.2803(3) 0.0285(8) Uani 1 1 d .
H23 H 0.2724 0.1158 0.2630 0.034 Uiso 1 1 calc R
C24 C 0.24138(11) 0.06832(9) 0.3293(3) 0.0295(8) Uani 1 1 d .
H24 H 0.2652 0.0532 0.3468 0.035 Uiso 1 1 calc R
C25 C 0.20258(10) 0.05278(9) 0.3534(3) 0.0266(7) Uani 1 1 d .
H25 H 0.2001 0.0269 0.3852 0.032 Uiso 1 1 calc R
C26 C 0.06019(10) 0.04320(8) 0.5747(4) 0.0293(8) Uani 1 1 d .
H26A H 0.0679 0.0191 0.5288 0.044 Uiso 1 1 calc R
H26B H 0.0324 0.0406 0.6130 0.044 Uiso 1 1 calc R
H26C H 0.0799 0.0486 0.6480 0.044 Uiso 1 1 calc R
C27 C -0.07229(10) 0.17219(8) 0.7116(3) 0.0242(7) Uani 1 1 d .
H27A H -0.0755 0.1438 0.7170 0.029 Uiso 1 1 calc R
H27B H -0.0566 0.1806 0.7928 0.029 Uiso 1 1 calc R
C28 C -0.11427(10) 0.19032(9) 0.7160(3) 0.0250(7) Uani 1 1 d .
C29 C -0.14812(10) 0.16913(10) 0.7209(4) 0.0362(9) Uani 1 1 d .
H29A H -0.1462 0.1417 0.7216 0.043 Uiso 1 1 calc R
H29B H -0.1744 0.1813 0.7237 0.043 Uiso 1 1 calc R
C30 C -0.11573(11) 0.23384(9) 0.7179(4) 0.0367(9) Uani 1 1 d .
H30A H -0.1444 0.2424 0.7249 0.055 Uiso 1 1 calc R
H30B H -0.1036 0.2439 0.6337 0.055 Uiso 1 1 calc R
H30C H -0.1001 0.2435 0.7962 0.055 Uiso 1 1 calc R

loop_
_atom_site_aniso_label
_atom_site_aniso_U_11
_atom_site_aniso_U_22
_atom_site_aniso_U_33
_atom_site_aniso_U_23
_atom_site_aniso_U_13
_atom_site_aniso_U_12
Cr1 0.0187(2) 0.0198(2) 0.0202(3) 0.0000(2) 0.0005(2) 0.0005(2)
F1 0.153(3) 0.0522(15) 0.0611(18) 0.0130(13) 0.043(2) -0.0070(17)
F2 0.136(3) 0.0492(14) 0.0704(19) 0.0051(13) -0.0259(19) -0.0447(16)
F3 0.0396(15) 0.0563(16) 0.271(5) 0.090(2) 0.013(2) 0.0085(12)
O1 0.0243(13) 0.0326(12) 0.0446(17) 0.0010(10) -0.0013(12) -0.0038(10)
O2 0.0319(14) 0.0234(12) 0.0361(15) 0.0041(10) -0.0047(12) 0.0043(10)
O3 0.0302(14) 0.0357(13) 0.0225(15) -0.0010(10) 0.0026(12) 0.0053(10)
O4 0.0266(13) 0.0282(11) 0.0217(13) -0.0046(9) -0.0062(11) 0.0035(9)
O5 0.0190(12) 0.0207(10) 0.0323(14) -0.0043(9) 0.0048(10) 0.0014(9)
C1 0.0294(19) 0.0215(14) 0.0210(19) 0.0021(13) -0.0024(16) 0.0039(13)
C2 0.0230(18) 0.0260(16) 0.023(2) -0.0054(13) 0.0077(15) -0.0045(14)
C3 0.0176(17) 0.0212(15) 0.030(2) 0.0031(14) -0.0025(16) 0.0014(12)
C4 0.0219(17) 0.0223(14) 0.0188(18) 0.0037(13) -0.0025(15) -0.0021(12)
C5 0.031(2) 0.0309(17) 0.028(2) -0.0087(14) -0.0046(17) -0.0004(15)
C6 0.0209(17) 0.0213(15) 0.0208(18) 0.0030(13) 0.0011(15) 0.0021(13)
C7 0.0191(17) 0.0227(15) 0.0187(18) 0.0023(12) 0.0036(14) -0.0023(12)
C8 0.0187(16) 0.0229(14) 0.0179(18) 0.0020(13) 0.0040(15) 0.0001(12)
C9 0.0171(16) 0.0227(15) 0.0181(17) 0.0013(12) 0.0030(14) -0.0006(12)
C10 0.0198(17) 0.0242(15) 0.0175(17) 0.0004(12) 0.0041(14) 0.0001(12)
C11 0.0215(18) 0.0236(15) 0.0208(19) 0.0026(13) -0.0001(15) 0.0034(13)
C12 0.0209(17) 0.0327(18) 0.0198(19) 0.0013(14) -0.0012(14) 0.0051(14)
C13 0.0210(18) 0.0355(18) 0.0223(19) -0.0036(14) -0.0032(15) -0.0018(14)
C14 0.0182(17) 0.0274(16) 0.0230(18) -0.0013(13) -0.0013(15) -0.0041(13)
C15 0.0267(19) 0.0278(17) 0.027(2) -0.0057(14) 0.0000(16) -0.0049(14)
C16 0.0248(19) 0.0272(17) 0.026(2) -0.0046(13) 0.0013(16) -0.0003(13)
C17 0.0197(17) 0.0215(14) 0.026(2) -0.0015(13) 0.0032(16) 0.0003(12)
C18 0.0274(18) 0.0218(16) 0.028(2) -0.0060(13) 0.0091(16) 0.0011(13)
C19 0.0255(18) 0.0264(16) 0.0213(19) -0.0062(13) 0.0004(15) 0.0017(14)
C20 0.0238(19) 0.0290(16) 0.023(2) -0.0051(13) -0.0006(15) 0.0063(13)
C21 0.0262(18) 0.0290(15) 0.0224(18) -0.0072(14) 0.0007(17) 0.0010(13)
C22 0.030(2) 0.0375(19) 0.042(3) -0.0009(16) 0.0086(19) -0.0052(16)
C23 0.0215(18) 0.0395(18) 0.025(2) -0.0098(14) 0.0040(15) -0.0027(15)
C24 0.025(2) 0.0381(19) 0.025(2) -0.0072(15) -0.0015(16) 0.0071(15)
C25 0.030(2) 0.0294(17) 0.0207(19) -0.0049(13) 0.0013(16) 0.0031(15)
C26 0.0310(19) 0.0193(15) 0.038(2) 0.0018(14) 0.0048(18) 0.0012(13)
C27 0.0233(17) 0.0287(16) 0.0206(18) -0.0007(13) 0.0013(15) 0.0005(13)
C28 0.0254(18) 0.0323(17) 0.0172(18) -0.0002(13) 0.0008(15) 0.0041(14)
C29 0.0250(19) 0.0410(19) 0.043(3) -0.0069(17) 0.0074(18) -0.0025(15)
C30 0.0285(19) 0.0342(18) 0.047(3) -0.0007(16) 0.0091(18) 0.0070(15)

loop_
_atom_type_symbol
_atom_type_description
_atom_type_scat_dispersion_real
_atom_type_scat_dispersion_imag
_atom_type_scat_source
C C 0.0033 0.0016 'International Tables Vol C Tables 4.2.6.8 and 6.1.1.4'
H H 0.0000 0.0000 'International Tables Vol C Tables 4.2.6.8 and 6.1.1.4'
Cr Cr 0.3209 0.6236 'International Tables Vol C Tables 4.2.6.8 and 6.1.1.4'
F F 0.0171 0.0103 'International Tables Vol C Tables 4.2.6.8 and 6.1.1.4'
O O 0.0106 0.0060 'International Tables Vol C Tables 4.2.6.8 and 6.1.1.4'

loop_
_geom_angle_atom_site_label_1
_geom_angle_atom_site_label_2
_geom_angle_atom_site_label_3
_geom_angle
C2 Cr1 C3 85.00(13)
C2 Cr1 C1 93.77(13)
C3 Cr1 C1 87.73(14)
C2 Cr1 C9 86.54(12)
C3 Cr1 C9 127.57(13)
C1 Cr1 C9 144.49(13)
C2 Cr1 C7 141.99(13)
C3 Cr1 C7 90.65(12)
C1 Cr1 C7 123.82(12)
C9 Cr1 C7 66.56(10)
C2 Cr1 C8 105.67(12)
C3 Cr1 C8 97.34(12)
C1 Cr1 C8 160.23(12)
C9 Cr1 C8 36.96(10)
C7 Cr1 C8 37.48(10)
C2 Cr1 C10 96.71(12)
C3 Cr1 C10 164.32(12)
C1 Cr1 C10 107.65(13)
C9 Cr1 C10 37.47(11)
C7 Cr1 C10 78.38(11)
C8 Cr1 C10 67.15(11)
C2 Cr1 C6 161.98(13)
C3 Cr1 C6 111.64(12)
C1 Cr1 C6 93.76(12)
C9 Cr1 C6 77.86(11)
C7 Cr1 C6 36.53(11)
C8 Cr1 C6 66.59(11)
C10 Cr1 C6 65.39(11)
C2 Cr1 C4 128.19(12)
C3 Cr1 C4 146.62(12)
C1 Cr1 C4 86.67(13)
C9 Cr1 C4 66.11(11)
C7 Cr1 C4 65.83(11)
C8 Cr1 C4 78.58(10)
C10 Cr1 C4 36.12(10)
C6 Cr1 C4 36.21(11)
C4 O4 C5 118.6(2)
C18 O5 C17 117.5(2)
O1 C1 Cr1 177.5(3)
O2 C2 Cr1 176.3(3)
O3 C3 Cr1 175.7(3)
O4 C4 C10 125.0(3)
O4 C4 C6 115.4(3)
C10 C4 C6 119.6(3)
O4 C4 Cr1 130.26(19)
C10 C4 Cr1 70.79(18)
C6 C4 Cr1 70.78(18)
O4 C5 H5A 109.5
O4 C5 H5B 109.5
H5A C5 H5B 109.5
O4 C5 H5C 109.5
H5A C5 H5C 109.5
H5B C5 H5C 109.5
C7 C6 C4 121.4(3)
C7 C6 Cr1 71.24(17)
C4 C6 Cr1 73.01(17)
C7 C6 H6 119.3
C4 C6 H6 119.3
Cr1 C6 H6 128.9
C6 C7 C8 120.1(3)
C6 C7 C17 117.4(3)
C8 C7 C17 122.4(3)
C6 C7 Cr1 72.23(17)
C8 C7 Cr1 71.38(16)
C17 C7 Cr1 132.0(2)
C9 C8 C7 118.4(3)
C9 C8 C14 121.2(3)
C7 C8 C14 120.4(3)
C9 C8 Cr1 71.25(16)
C7 C8 Cr1 71.14(16)
C14 C8 Cr1 126.1(2)
C8 C9 C10 120.6(3)
C8 C9 C11 122.2(3)
C10 C9 C11 117.1(3)
C8 C9 Cr1 71.79(17)
C10 C9 Cr1 71.86(17)
C11 C9 Cr1 132.4(2)
C4 C10 C9 119.9(3)
C4 C10 Cr1 73.09(18)
C9 C10 Cr1 70.67(17)
C4 C10 H10 120.1
C9 C10 H10 120.1
Cr1 C10 H10 128.4
C9 C11 C12 111.7(3)
C9 C11 C27 108.6(2)
C12 C11 C27 112.1(2)
C9 C11 H11 108.1
C12 C11 H11 108.1
C27 C11 H11 108.1
C11 C12 C13 112.0(2)
C11 C12 H12A 109.2
C13 C12 H12A 109.2
C11 C12 H12B 109.2
C13 C12 H12B 109.2
H12A C12 H12B 107.9
C14 C13 C12 109.3(3)
C14 C13 H13A 109.8
C12 C13 H13A 109.8
C14 C13 H13B 109.8
C12 C13 H13B 109.8
H13A C13 H13B 108.3
C13 C14 C15 115.5(3)
C13 C14 C8 111.2(3)
C15 C14 C8 110.1(3)
C13 C14 H14 106.5
C15 C14 H14 106.5
C8 C14 H14 106.5
C14 C15 C16 109.7(2)
C14 C15 H15A 109.7
C16 C15 H15A 109.7
C14 C15 H15B 109.7
C16 C15 H15B 109.7
H15A C15 H15B 108.2
C15 C16 C17 111.0(3)
C15 C16 H16A 109.4
C17 C16 H16A 109.4
C15 C16 H16B 109.4
C17 C16 H16B 109.4
H16A C16 H16B 108.0
O5 C17 C7 102.6(2)
O5 C17 C16 111.8(2)
C7 C17 C16 112.3(2)
O5 C17 C26 110.9(2)
C7 C17 C26 108.2(3)
C16 C17 C26 110.7(2)
O5 C18 C19 107.3(2)
O5 C18 H18A 110.3
C19 C18 H18A 110.3
O5 C18 H18B 110.3
C19 C18 H18B 110.3
H18A C18 H18B 108.5
C25 C19 C20 118.8(3)
C25 C19 C18 120.7(3)
C20 C19 C18 120.5(3)
C21 C20 C19 120.2(3)
C21 C20 H20 119.9
C19 C20 H20 119.9
C20 C21 C23 120.6(3)
C20 C21 C22 120.0(3)
C23 C21 C22 119.3(3)
F3 C22 F2 107.4(3)
F3 C22 F1 106.1(4)
F2 C22 F1 101.8(3)
F3 C22 C21 115.3(3)
F2 C22 C21 112.9(3)
F1 C22 C21 112.2(3)
C24 C23 C21 119.0(3)
C24 C23 H23 120.5
C21 C23 H23 120.5
C23 C24 C25 120.9(3)
C23 C24 H24 119.6
C25 C24 H24 119.6
C19 C25 C24 120.4(3)
C19 C25 H25 119.8
C24 C25 H25 119.8
C17 C26 H26A 109.5
C17 C26 H26B 109.5
H26A C26 H26B 109.5
C17 C26 H26C 109.5
H26A C26 H26C 109.5
H26B C26 H26C 109.5
C28 C27 C11 114.6(3)
C28 C27 H27A 108.6
C11 C27 H27A 108.6
C28 C27 H27B 108.6
C11 C27 H27B 108.6
H27A C27 H27B 107.6
C29 C28 C27 121.6(3)
C29 C28 C30 121.9(3)
C27 C28 C30 116.5(3)
C28 C29 H29A 120.0
C28 C29 H29B 120.0
H29A C29 H29B 120.0
C28 C30 H30A 109.5
C28 C30 H30B 109.5
H30A C30 H30B 109.5
C28 C30 H30C 109.5
H30A C30 H30C 109.5
H30B C30 H30C 109.5

loop_
_geom_bond_atom_site_label_1
_geom_bond_atom_site_label_2
_geom_bond_distance
Cr1 C2 1.828(3)
Cr1 C3 1.831(4)
Cr1 C1 1.833(3)
Cr1 C9 2.225(3)
Cr1 C7 2.229(3)
Cr1 C8 2.232(3)
Cr1 C10 2.241(3)
Cr1 C6 2.242(3)
Cr1 C4 2.271(3)
F1 C22 1.330(4)
F2 C22 1.327(4)
F3 C22 1.279(4)
O1 C1 1.176(4)
O2 C2 1.165(4)
O3 C3 1.164(4)
O4 C4 1.360(4)
O4 C5 1.424(3)
O5 C18 1.421(4)
O5 C17 1.445(3)
C4 C10 1.399(4)
C4 C6 1.403(4)
C5 H5A 0.9800
C5 H5B 0.9800
C5 H5C 0.9800
C6 C7 1.402(4)
C6 H6 0.9500
C7 C8 1.433(4)
C7 C17 1.532(4)
C8 C9 1.413(4)
C8 C14 1.526(4)
C9 C10 1.435(4)
C9 C11 1.522(4)
C10 H10 0.9500
C11 C12 1.525(4)
C11 C27 1.546(4)
C11 H11 1.0000
C12 C13 1.530(4)
C12 H12A 0.9900
C12 H12B 0.9900
C13 C14 1.515(4)
C13 H13A 0.9900
C13 H13B 0.9900
C14 C15 1.525(4)
C14 H14 1.0000
C15 C16 1.533(4)
C15 H15A 0.9900
C15 H15B 0.9900
C16 C17 1.533(4)
C16 H16A 0.9900
C16 H16B 0.9900
C17 C26 1.542(4)
C18 C19 1.510(4)
C18 H18A 0.9900
C18 H18B 0.9900
C19 C25 1.389(4)
C19 C20 1.399(4)
C20 C21 1.387(4)
C20 H20 0.9500
C21 C23 1.391(4)
C21 C22 1.483(5)
C23 C24 1.378(4)
C23 H23 0.9500
C24 C25 1.389(4)
C24 H24 0.9500
C25 H25 0.9500
C26 H26A 0.9800
C26 H26B 0.9800
C26 H26C 0.9800
C27 C28 1.500(4)
C27 H27A 0.9900
C27 H27B 0.9900
C28 C29 1.321(4)
C28 C30 1.507(4)
C29 H29A 0.9500
C29 H29B 0.9500
C30 H30A 0.9800
C30 H30B 0.9800
C30 H30C 0.9800

loop_
_geom_torsion_atom_site_label_1
_geom_torsion_atom_site_label_2
_geom_torsion_atom_site_label_3
_geom_torsion_atom_site_label_4
_geom_torsion
C2 Cr1 C1 O1 -159(7)
C3 Cr1 C1 O1 -75(7)
C9 Cr1 C1 O1 111(7)
C7 Cr1 C1 O1 15(7)
C8 Cr1 C1 O1 31(7)
C10 Cr1 C1 O1 102(7)
C6 Cr1 C1 O1 37(7)
C4 Cr1 C1 O1 73(7)
C3 Cr1 C2 O2 52(5)
C1 Cr1 C2 O2 140(5)
C9 Cr1 C2 O2 -76(5)
C7 Cr1 C2 O2 -32(5)
C8 Cr1 C2 O2 -44(5)
C10 Cr1 C2 O2 -112(5)
C6 Cr1 C2 O2 -106(4)
C4 Cr1 C2 O2 -131(4)
C2 Cr1 C3 O3 16(4)
C1 Cr1 C3 O3 -78(4)
C9 Cr1 C3 O3 97(4)
C7 Cr1 C3 O3 158(4)
C8 Cr1 C3 O3 121(4)
C10 Cr1 C3 O3 113(4)
C6 Cr1 C3 O3 -172(4)
C4 Cr1 C3 O3 -159(4)
C5 O4 C4 C10 -18.4(4)
C5 O4 C4 C6 161.1(3)
C5 O4 C4 Cr1 75.4(3)
C2 Cr1 C4 O4 -85.7(3)
C3 Cr1 C4 O4 87.3(3)
C1 Cr1 C4 O4 6.5(3)
C9 Cr1 C4 O4 -150.1(3)
C7 Cr1 C4 O4 136.1(3)
C8 Cr1 C4 O4 173.3(3)
C10 Cr1 C4 O4 -120.0(3)
C6 Cr1 C4 O4 107.5(3)
C2 Cr1 C4 C10 34.3(2)
C3 Cr1 C4 C10 -152.7(2)
C1 Cr1 C4 C10 126.51(18)
C9 Cr1 C4 C10 -30.06(16)
C7 Cr1 C4 C10 -103.90(18)
C8 Cr1 C4 C10 -66.72(17)
C6 Cr1 C4 C10 -132.5(3)
C2 Cr1 C4 C6 166.83(19)
C3 Cr1 C4 C6 -20.2(3)
C1 Cr1 C4 C6 -100.98(19)
C9 Cr1 C4 C6 102.45(19)
C7 Cr1 C4 C6 28.60(18)
C8 Cr1 C4 C6 65.78(18)
C10 Cr1 C4 C6 132.5(3)
O4 C4 C6 C7 179.2(3)
C10 C4 C6 C7 -1.3(5)
Cr1 C4 C6 C7 -54.5(3)
O4 C4 C6 Cr1 -126.3(2)
C10 C4 C6 Cr1 53.2(3)
C2 Cr1 C6 C7 97.4(4)
C3 Cr1 C6 C7 -59.0(2)
C1 Cr1 C6 C7 -148.04(19)
C9 Cr1 C6 C7 66.84(18)
C8 Cr1 C6 C7 29.74(17)
C10 Cr1 C6 C7 104.2(2)
C4 Cr1 C6 C7 132.8(3)
C2 Cr1 C6 C4 -35.4(5)
C3 Cr1 C6 C4 168.20(18)
C1 Cr1 C6 C4 79.2(2)
C9 Cr1 C6 C4 -65.96(18)
C7 Cr1 C6 C4 -132.8(3)
C8 Cr1 C6 C4 -103.06(19)
C10 Cr1 C6 C4 -28.56(17)
C4 C6 C7 C8 0.3(5)
Cr1 C6 C7 C8 -55.0(2)
C4 C6 C7 C17 -176.0(3)
Cr1 C6 C7 C17 128.7(3)
C4 C6 C7 Cr1 55.3(3)
C2 Cr1 C7 C6 -150.1(2)
C3 Cr1 C7 C6 127.2(2)
C1 Cr1 C7 C6 39.5(2)
C9 Cr1 C7 C6 -101.6(2)
C8 Cr1 C7 C6 -131.6(3)
C10 Cr1 C7 C6 -64.11(19)
C4 Cr1 C7 C6 -28.36(18)
C2 Cr1 C7 C8 -18.6(3)
C3 Cr1 C7 C8 -101.26(19)
C1 Cr1 C7 C8 171.04(19)
C9 Cr1 C7 C8 30.02(17)
C10 Cr1 C7 C8 67.46(18)
C6 Cr1 C7 C8 131.6(3)
C4 Cr1 C7 C8 103.21(19)
C2 Cr1 C7 C17 98.7(3)
C3 Cr1 C7 C17 16.0(3)
C1 Cr1 C7 C17 -71.7(3)
C9 Cr1 C7 C17 147.3(3)
C8 Cr1 C7 C17 117.2(4)
C10 Cr1 C7 C17 -175.3(3)
C6 Cr1 C7 C17 -111.2(4)
C4 Cr1 C7 C17 -139.6(3)
C6 C7 C8 C9 0.2(4)
C17 C7 C8 C9 176.3(3)
Cr1 C7 C8 C9 -55.2(2)
C6 C7 C8 C14 176.8(3)
C17 C7 C8 C14 -7.1(4)
Cr1 C7 C8 C14 121.4(3)
C6 C7 C8 Cr1 55.4(3)
C17 C7 C8 Cr1 -128.5(3)
C2 Cr1 C8 C9 -61.5(2)
C3 Cr1 C8 C9 -148.35(19)
C1 Cr1 C8 C9 107.8(4)
C7 Cr1 C8 C9 130.2(3)
C10 Cr1 C8 C9 29.26(17)
C6 Cr1 C8 C9 101.2(2)
C4 Cr1 C8 C9 65.25(18)
C2 Cr1 C8 C7 168.25(18)
C3 Cr1 C8 C7 81.41(19)
C1 Cr1 C8 C7 -22.5(5)
C9 Cr1 C8 C7 -130.2(3)
C10 Cr1 C8 C7 -100.97(19)
C6 Cr1 C8 C7 -29.04(17)
C4 Cr1 C8 C7 -64.98(18)
C2 Cr1 C8 C14 53.9(3)
C3 Cr1 C8 C14 -33.0(3)
C1 Cr1 C8 C14 -136.9(4)
C9 Cr1 C8 C14 115.4(3)
C7 Cr1 C8 C14 -114.4(3)
C10 Cr1 C8 C14 144.6(3)
C6 Cr1 C8 C14 -143.4(3)
C4 Cr1 C8 C14 -179.4(2)
C7 C8 C9 C10 0.3(4)
C14 C8 C9 C10 -176.3(3)
Cr1 C8 C9 C10 -54.8(2)
C7 C8 C9 C11 -175.6(3)
C14 C8 C9 C11 7.8(4)
Cr1 C8 C9 C11 129.2(3)
C7 C8 C9 Cr1 55.2(2)
C14 C8 C9 Cr1 -121.4(3)
C2 Cr1 C9 C8 122.03(19)
C3 Cr1 C9 C8 41.0(2)
C1 Cr1 C9 C8 -146.3(2)
C7 Cr1 C9 C8 -30.42(17)
C10 Cr1 C9 C8 -132.2(3)
C6 Cr1 C9 C8 -67.04(18)
C4 Cr1 C9 C8 -103.20(19)
C2 Cr1 C9 C10 -105.74(18)
C3 Cr1 C9 C10 173.27(18)
C1 Cr1 C9 C10 -14.1(3)
C7 Cr1 C9 C10 101.82(19)
C8 Cr1 C9 C10 132.2(3)
C6 Cr1 C9 C10 65.19(17)
C4 Cr1 C9 C10 29.03(16)
C2 Cr1 C9 C11 4.7(3)
C3 Cr1 C9 C11 -76.3(3)
C1 Cr1 C9 C11 96.4(3)
C7 Cr1 C9 C11 -147.7(3)
C8 Cr1 C9 C11 -117.3(4)
C10 Cr1 C9 C11 110.5(3)
C6 Cr1 C9 C11 175.7(3)
C4 Cr1 C9 C11 139.5(3)
O4 C4 C10 C9 -178.7(3)
C6 C4 C10 C9 1.8(4)
Cr1 C4 C10 C9 55.0(2)
O4 C4 C10 Cr1 126.3(3)
C6 C4 C10 Cr1 -53.2(3)
C8 C9 C10 C4 -1.3(4)
C11 C9 C10 C4 174.8(3)
Cr1 C9 C10 C4 -56.2(3)
C8 C9 C10 Cr1 54.8(2)
C11 C9 C10 Cr1 -129.0(3)
C2 Cr1 C10 C4 -153.50(18)
C3 Cr1 C10 C4 111.1(5)
C1 Cr1 C10 C4 -57.36(19)
C9 Cr1 C10 C4 131.2(2)
C7 Cr1 C10 C4 64.71(17)
C8 Cr1 C10 C4 102.29(18)
C6 Cr1 C10 C4 28.62(16)
C2 Cr1 C10 C9 75.33(18)
C3 Cr1 C10 C9 -20.1(5)
C1 Cr1 C10 C9 171.47(17)
C7 Cr1 C10 C9 -66.46(17)
C8 Cr1 C10 C9 -28.89(16)
C6 Cr1 C10 C9 -102.55(18)
C4 Cr1 C10 C9 -131.2(2)
C8 C9 C11 C12 -16.8(4)
C10 C9 C11 C12 167.1(3)
Cr1 C9 C11 C12 77.4(3)
C8 C9 C11 C27 107.3(3)
C10 C9 C11 C27 -68.8(3)
Cr1 C9 C11 C27 -158.4(2)
C9 C11 C12 C13 44.9(3)
C27 C11 C12 C13 -77.3(3)
C11 C12 C13 C14 -65.0(3)
C12 C13 C14 C15 179.3(3)
C12 C13 C14 C8 52.9(3)
C9 C8 C14 C13 -26.0(4)
C7 C8 C14 C13 157.4(3)
Cr1 C8 C14 C13 -114.6(3)
C9 C8 C14 C15 -155.3(3)
C7 C8 C14 C15 28.1(4)
Cr1 C8 C14 C15 116.1(3)
C13 C14 C15 C16 176.4(3)
C8 C14 C15 C16 -56.7(4)
C14 C15 C16 C17 66.1(3)
C18 O5 C17 C7 -178.5(3)
C18 O5 C17 C16 -57.9(3)
C18 O5 C17 C26 66.1(3)
C6 C7 C17 O5 -49.5(3)
C8 C7 C17 O5 134.3(3)
Cr1 C7 C17 O5 40.7(4)
C6 C7 C17 C16 -169.7(3)
C8 C7 C17 C16 14.1(4)
Cr1 C7 C17 C16 -79.5(3)
C6 C7 C17 C26 67.7(3)
C8 C7 C17 C26 -108.5(3)
Cr1 C7 C17 C26 158.0(2)
C15 C16 C17 O5 -157.3(2)
C15 C16 C17 C7 -42.5(3)
C15 C16 C17 C26 78.5(3)
C17 O5 C18 C19 -179.8(3)
O5 C18 C19 C25 133.7(3)
O5 C18 C19 C20 -46.5(4)
C25 C19 C20 C21 0.6(5)
C18 C19 C20 C21 -179.1(3)
C19 C20 C21 C23 -1.4(5)
C19 C20 C21 C22 177.7(3)
C20 C21 C22 F3 0.1(5)
C23 C21 C22 F3 179.2(4)
C20 C21 C22 F2 124.0(4)
C23 C21 C22 F2 -56.9(5)
C20 C21 C22 F1 -121.6(4)
C23 C21 C22 F1 57.5(5)
C20 C21 C23 C24 0.7(5)
C22 C21 C23 C24 -178.4(3)
C21 C23 C24 C25 0.8(5)
C20 C19 C25 C24 0.8(5)
C18 C19 C25 C24 -179.5(3)
C23 C24 C25 C19 -1.5(5)
C9 C11 C27 C28 177.2(3)
C12 C11 C27 C28 -58.8(3)
C11 C27 C28 C29 119.2(3)
C11 C27 C28 C30 -62.1(4)
